data_4105191
loop_
_publ_author_name
'J. Sreedhar Reddy'
'Venkataramanarao G. Anand'

_publ_contact_author_address
;
Department of Chemistry 
Indian Institute of Science Education and Research 
900 NCL Innovation Park
Dr.Homi Bhabha Road
Pune 411 008
India.
;
_publ_contact_author_email vg.anand@iiserpune.ac.in
_publ_contact_author_fax '091 20 25898022'
_publ_contact_author_name 'Venkataramanarao G. Anand'
_publ_contact_author_phone '091 20 25898021'
_publ_section_title
;
 Aromatic Expanded Isophlorins: Stable 30\p Annulene Analogues with
 Diverse Structural Features
;
_journal_name_full 'Journal of the American Chemical Society'
_journal_page_first 15433
_journal_page_last 15439
_journal_paper_doi 10.1021/ja906290d
_journal_volume 131
_journal_year 2009
_chemical_formula_moiety 'C66 H12 F30 O3 S3 . (H2 O)5'
_chemical_formula_sum 'C66 H22 F30 O8 S3'
_chemical_formula_weight 1609.02
_chemical_name_systematic
;
 ?
;
_space_group_IT_number 59
_symmetry_cell_setting orthorhombic
_symmetry_space_group_name_Hall '-P 2ab 2a'
_symmetry_space_group_name_H-M 'P m m n :2'
_atom_sites_solution_hydrogens geom
_atom_sites_solution_primary direct
_atom_sites_solution_secondary difmap
_audit_creation_method SHELXL-97
_cell_angle_alpha 90.00
_cell_angle_beta 90.00
_cell_angle_gamma 90.00
_cell_formula_units_Z 2
_cell_length_a 24.7594(8)
_cell_length_b 7.9014(3)
_cell_length_c 21.7277(6)
_cell_measurement_reflns_used 1296
_cell_measurement_temperature 173(2)
_cell_measurement_theta_max 19.0
_cell_measurement_theta_min 2.5
_cell_volume 4250.7(2)
_computing_cell_refinement 'APEX2/SAINT (Bruker, 2004)'
_computing_data_collection 'APEX2 (Bruker, 2004)'
_computing_data_reduction 'SAINT/XPREP (Bruker, 2004)'
_computing_molecular_graphics 'ORTEP 32 (Farrugia, 1997)'
_computing_publication_material 'SHELXL-97 (Sheldrick, 1997)'
_computing_structure_refinement 'SHELXL-97 (Sheldrick, 1997)'
_computing_structure_solution 'SIR92 (Altomare etal., 1993)'
_diffrn_ambient_temperature 173(2)
_diffrn_measured_fraction_theta_full 0.997
_diffrn_measured_fraction_theta_max 0.997
_diffrn_measurement_device_type 'Bruker axs (Kappa apex2)'
_diffrn_measurement_method '\w and \f scan'
_diffrn_radiation_monochromator graphite
_diffrn_radiation_source 'fine-focus sealed tube'
_diffrn_radiation_type MoK\a
_diffrn_radiation_wavelength 0.71073
_diffrn_reflns_av_R_equivalents 0.0427
_diffrn_reflns_av_sigmaI/netI 0.0267
_diffrn_reflns_limit_h_max 20
_diffrn_reflns_limit_h_min -24
_diffrn_reflns_limit_k_max 7
_diffrn_reflns_limit_k_min -7
_diffrn_reflns_limit_l_max 21
_diffrn_reflns_limit_l_min -20
_diffrn_reflns_number 15146
_diffrn_reflns_theta_full 20.24
_diffrn_reflns_theta_max 20.24
_diffrn_reflns_theta_min 0.94
_diffrn_standards_decay_% 0
_exptl_absorpt_coefficient_mu 0.196
_exptl_absorpt_correction_T_max 0.9404
_exptl_absorpt_correction_T_min 0.7826
_exptl_absorpt_correction_type multi-scan
_exptl_absorpt_process_details '(Blessing, 1995)'
_exptl_crystal_colour brown
_exptl_crystal_density_diffrn 1.257
_exptl_crystal_description needle
_exptl_crystal_F_000 1600
_exptl_crystal_size_max 0.3
_exptl_crystal_size_mid 0.2
_exptl_crystal_size_min 0.2
_refine_diff_density_max 0.947
_refine_diff_density_min -0.605
_refine_diff_density_rms 0.249
_refine_ls_extinction_coef 0.030(5)
_refine_ls_extinction_expression Fc^*^=kFc[1+0.001xFc^2^\l^3^/sin(2\q)]^-1/4^
_refine_ls_extinction_method SHELXL
_refine_ls_goodness_of_fit_ref 1.383
_refine_ls_hydrogen_treatment constr
_refine_ls_matrix_type full
_refine_ls_number_parameters 298
_refine_ls_number_reflns 2320
_refine_ls_number_restraints 9
_refine_ls_restrained_S_all 1.385
_refine_ls_R_factor_all 0.1582
_refine_ls_R_factor_gt 0.1161
_refine_ls_shift/su_max 0.000
_refine_ls_shift/su_mean 0.000
_refine_ls_structure_factor_coef Fsqd
_refine_ls_weighting_details 'calc w=1/[\s^2^(Fo^2^)+(0.2000P)^2^+0.0000P] where P=(Fo^2^+2Fc^2^)/3'
_refine_ls_weighting_scheme calc
_refine_ls_wR_factor_gt 0.2816
_refine_ls_wR_factor_ref 0.3325
_reflns_number_gt 1588
_reflns_number_total 2320
_reflns_threshold_expression >2sigma(I)
_cod_data_source_file ja906290d_si_006.cif
_cod_data_source_block s3o3
_cod_original_sg_symbol_H-M 'P m m n'
_cod_database_code 4105191

loop_
_symmetry_equiv_pos_as_xyz
'x, y, z'
'-x+1/2, -y+1/2, z'
'x+1/2, -y, -z'
'-x, y+1/2, -z'
'-x, -y, -z'
'x-1/2, y-1/2, -z'
'-x-1/2, y, z'
'x, -y-1/2, z'

loop_
_atom_site_label
_atom_site_type_symbol
_atom_site_fract_x
_atom_site_fract_y
_atom_site_fract_z
_atom_site_U_iso_or_equiv
_atom_site_adp_type
_atom_site_occupancy
_atom_site_symmetry_multiplicity
_atom_site_calc_flag
_atom_site_refinement_flags
_atom_site_disorder_assembly
_atom_site_disorder_group
C1 C 0.3986(4) 0.2500 0.9127(4) 0.083(3) Uani 1 2 d S . .
C2 C 0.4547(4) 0.2500 0.9255(4) 0.093(3) Uani 1 2 d S . .
H2 H 0.4701 0.2500 0.9645 0.111 Uiso 1 2 calc SR . .
C3 C 0.4823(4) 0.2500 0.8714(5) 0.095(3) Uani 1 2 d S . .
H3 H 0.5196 0.2500 0.8671 0.114 Uiso 1 2 calc SR . .
C4 C 0.4438(4) 0.2500 0.8223(4) 0.077(3) Uani 1 2 d S . .
C5 C 0.4508(3) 0.2500 0.7611(4) 0.076(3) Uani 1 2 d S . .
C6 C 0.5072(4) 0.2500 0.7373(4) 0.081(3) Uani 1 2 d S . .
C7 C 0.5351(3) 0.3912(15) 0.7234(4) 0.099(3) Uani 1 1 d . . .
C8 C 0.5843(4) 0.3965(15) 0.6979(4) 0.113(3) Uani 1 1 d . . .
C9 C 0.6086(5) 0.2500 0.6846(6) 0.123(6) Uani 1 2 d S . .
C11 C 0.4091(4) 0.2500 0.7154(4) 0.087(3) Uani 1 2 d S . .
C12 C 0.3539(5) 0.2500 0.7208(5) 0.168(8) Uani 1 2 d S . .
H12 H 0.3367 0.2500 0.7589 0.202 Uiso 1 2 calc SR . .
C13 C 0.3270(4) 0.2500 0.6687(5) 0.173(8) Uani 1 2 d S . .
H13 H 0.2894 0.2500 0.6672 0.208 Uiso 1 2 calc SR . .
C14 C 0.3585(4) 0.2500 0.6163(4) 0.094(3) Uani 1 2 d S . .
C15 C 0.3450(4) 0.2500 0.5525(4) 0.087(3) Uani 1 2 d S . .
C16 C 0.3916(4) 0.2500 0.5071(5) 0.093(4) Uani 1 2 d S . .
C17 C 0.4136(4) 0.392(2) 0.4879(4) 0.130(4) Uani 1 1 d . . .
C18 C 0.4603(5) 0.396(2) 0.4434(5) 0.155(6) Uani 1 1 d . . .
C19 C 0.4726(10) 0.2500 0.4334(11) 0.164(11) Uani 1 2 d SU . .
C20 C 0.2951(4) 0.2500 0.5279(4) 0.086(3) Uani 1 2 d S . .
C21 C 0.2771(4) 0.2500 0.4656(4) 0.108(4) Uani 1 2 d S . .
H21 H 0.2991 0.2500 0.4310 0.129 Uiso 1 2 calc SR . .
C22 C 0.3564(4) 0.2500 0.9500(4) 0.078(3) Uani 1 2 d S . .
C23 C 0.3001(4) 0.2500 0.9323(4) 0.086(3) Uani 1 2 d S . .
C24 C 0.2768(4) 0.2500 0.8753(5) 0.155(7) Uani 1 2 d S . .
H24 H 0.2970 0.2500 0.8392 0.186 Uiso 1 2 calc SR . .
C25 C 0.3687(4) 0.2500 1.0181(5) 0.083(3) Uani 1 2 d S . .
C26 C 0.3751(3) 0.3975(14) 1.0499(4) 0.103(3) Uani 1 1 d . . .
C27 C 0.3869(4) 0.3970(16) 1.1128(4) 0.119(4) Uani 1 1 d . . .
C28 C 0.3922(5) 0.2500 1.1426(6) 0.122(6) Uani 1 2 d S . .
O1 O 0.3933(2) 0.2500 0.8487(3) 0.080(2) Uani 1 2 d S . .
O2 O 0.2500 0.2500 0.5657(4) 0.081(3) Uani 1 4 d S . .
F1 F 0.3937(3) 0.5452(11) 0.5051(3) 0.170(3) Uani 1 1 d . . .
F2 F 0.4777(4) 0.5393(19) 0.4277(3) 0.267(6) Uani 1 1 d . . .
F3 F 0.5201(3) 0.2500 0.3881(4) 0.329(12) Uani 1 2 d S . .
F4 F 0.5103(2) 0.5437(9) 0.7338(3) 0.147(2) Uani 1 1 d . . .
F5 F 0.6085(2) 0.5455(10) 0.6828(3) 0.175(3) Uani 1 1 d . . .
F6 F 0.6590(3) 0.2500 0.6572(4) 0.186(4) Uani 1 2 d S . .
F7 F 0.3703(3) 0.5428(9) 1.0220(3) 0.161(3) Uani 1 1 d . . .
F8 F 0.3926(3) 0.5457(10) 1.1419(3) 0.181(3) Uani 1 1 d . . .
F9 F 0.4029(3) 0.2500 1.2030(3) 0.176(4) Uani 1 2 d S . .
S1 S 0.2500 0.2500 0.98657(15) 0.0803(14) Uani 1 4 d S . .
S2 S 0.42459(9) 0.2500 0.63916(10) 0.0807(12) Uani 1 2 d S . .
O3 O 0.454(2) 0.7500 0.892(3) 0.243(12) Uiso 0.34(2) 2 d SP A 1
O3B O 0.367(3) 0.7500 0.789(4) 0.243(12) Uiso 0.21(2) 2 d SP B 1
O3A O 0.4019(19) 0.7500 0.849(2) 0.243(12) Uiso 0.45(2) 2 d SP C 2
O4 O 0.2500 0.2500 0.242(3) 0.40(2) Uiso 0.72(6) 4 d SP D 1
O4A O 0.2500 0.7500 0.214(3) 0.40(2) Uiso 0.60(4) 4 d SP E 2
O4B O 0.2500 0.064(14) 0.219(4) 0.40(2) Uiso 0.34(3) 2 d SP F 2
O5 O 0.663(3) 0.2500 0.317(3) 0.33(3) Uiso 0.407(17) 2 d SP G 1
O5A O 0.7500 0.2500 0.418(8) 0.33(3) Uiso 0.19(3) 4 d SP H 2

loop_
_atom_site_aniso_label
_atom_site_aniso_U_11
_atom_site_aniso_U_22
_atom_site_aniso_U_33
_atom_site_aniso_U_23
_atom_site_aniso_U_13
_atom_site_aniso_U_12
C1 0.050(7) 0.155(9) 0.044(6) 0.000 0.000(5) 0.000
C2 0.057(7) 0.177(10) 0.044(6) 0.000 -0.003(5) 0.000
C3 0.049(6) 0.160(10) 0.077(8) 0.000 -0.016(6) 0.000
C4 0.040(6) 0.132(8) 0.059(7) 0.000 0.000(6) 0.000
C5 0.036(6) 0.142(9) 0.051(7) 0.000 0.004(5) 0.000
C6 0.035(7) 0.151(11) 0.057(6) 0.000 -0.003(5) 0.000
C7 0.053(7) 0.157(10) 0.086(6) -0.023(6) 0.002(5) 0.002(6)
C8 0.056(8) 0.183(12) 0.098(7) 0.001(6) 0.005(5) -0.030(7)
C9 0.028(8) 0.26(2) 0.081(8) 0.000 0.017(6) 0.000
C11 0.042(6) 0.167(10) 0.052(6) 0.000 0.000(5) 0.000
C12 0.056(8) 0.41(3) 0.034(7) 0.000 0.001(6) 0.000
C13 0.037(6) 0.44(3) 0.048(7) 0.000 0.002(6) 0.000
C14 0.042(6) 0.179(11) 0.060(7) 0.000 0.001(5) 0.000
C15 0.045(6) 0.175(10) 0.043(6) 0.000 0.005(5) 0.000
C16 0.047(7) 0.183(13) 0.050(7) 0.000 0.007(6) 0.000
C17 0.075(7) 0.251(15) 0.064(6) 0.011(8) 0.005(5) -0.039(8)
C18 0.114(10) 0.266(18) 0.086(8) 0.070(10) -0.048(7) -0.103(11)
C19 0.149(13) 0.194(13) 0.149(13) 0.000 -0.017(8) 0.000
C20 0.033(6) 0.165(10) 0.059(6) 0.000 0.005(5) 0.000
C21 0.055(5) 0.230(13) 0.038(6) 0.000 0.001(4) 0.000
C22 0.054(7) 0.145(9) 0.037(6) 0.000 -0.004(5) 0.000
C23 0.062(7) 0.152(9) 0.044(6) 0.000 0.000(5) 0.000
C24 0.043(6) 0.36(2) 0.059(7) 0.000 0.002(5) 0.000
C25 0.048(6) 0.154(11) 0.047(7) 0.000 0.003(5) 0.000
C26 0.090(6) 0.153(10) 0.065(7) 0.000(6) -0.002(5) -0.027(6)
C27 0.085(6) 0.204(13) 0.068(9) -0.032(7) -0.012(5) -0.034(7)
C28 0.078(9) 0.24(2) 0.047(10) 0.000 -0.014(6) 0.000
O1 0.044(4) 0.148(6) 0.048(4) 0.000 -0.001(3) 0.000
O2 0.041(5) 0.157(8) 0.044(5) 0.000 0.000 0.000
F1 0.159(7) 0.229(7) 0.123(5) 0.026(5) 0.011(4) -0.065(5)
F2 0.174(7) 0.514(17) 0.113(5) 0.080(7) 0.004(4) -0.178(9)
F3 0.078(5) 0.83(4) 0.082(6) 0.000 0.051(5) 0.000
F4 0.092(4) 0.175(6) 0.175(6) -0.024(4) 0.026(4) -0.035(4)
F5 0.096(4) 0.236(7) 0.192(6) -0.002(5) 0.036(4) -0.058(4)
F6 0.069(5) 0.350(13) 0.139(7) 0.000 0.034(5) 0.000
F7 0.229(7) 0.161(5) 0.093(4) -0.003(4) -0.007(4) -0.045(5)
F8 0.177(7) 0.260(8) 0.104(4) -0.056(5) -0.014(4) -0.064(5)
F9 0.124(6) 0.345(13) 0.058(5) 0.000 -0.024(4) 0.000
S1 0.054(2) 0.137(3) 0.049(2) 0.000 0.000 0.000
S2 0.0410(17) 0.153(3) 0.0479(17) 0.000 0.0035(11) 0.000

loop_
_atom_type_symbol
_atom_type_description
_atom_type_scat_dispersion_real
_atom_type_scat_dispersion_imag
_atom_type_scat_source
C C 0.0033 0.0016 'International Tables Vol C Tables 4.2.6.8 and 6.1.1.4'
H H 0.0000 0.0000 'International Tables Vol C Tables 4.2.6.8 and 6.1.1.4'
O O 0.0106 0.0060 'International Tables Vol C Tables 4.2.6.8 and 6.1.1.4'
F F 0.0171 0.0103 'International Tables Vol C Tables 4.2.6.8 and 6.1.1.4'
S S 0.1246 0.1234 'International Tables Vol C Tables 4.2.6.8 and 6.1.1.4'

loop_
_geom_angle_atom_site_label_1
_geom_angle_atom_site_label_2
_geom_angle_atom_site_label_3
_geom_angle
_geom_angle_site_symmetry_1
_geom_angle_site_symmetry_3
C22 C1 O1 122.5(8) . .
C22 C1 C2 130.9(9) . .
O1 C1 C2 106.6(7) . .
C3 C2 C1 109.0(8) . .
C3 C2 H2 125.5 . .
C1 C2 H2 125.5 . .
C2 C3 C4 108.1(9) . .
C2 C3 H3 126.0 . .
C4 C3 H3 126.0 . .
C5 C4 O1 122.1(8) . .
C5 C4 C3 130.9(9) . .
O1 C4 C3 107.1(8) . .
C4 C5 C11 126.5(8) . .
C4 C5 C6 117.7(8) . .
C11 C5 C6 115.8(8) . .
C7 C6 C7 111.9(12) . 8_565
C7 C6 C5 124.0(6) . .
C7 C6 C5 124.0(6) 8_565 .
C8 C7 C6 125.8(11) . .
C8 C7 F4 116.6(10) . .
C6 C7 F4 117.5(7) . .
C9 C8 C7 118.2(11) . .
C9 C8 F5 119.9(8) . .
C7 C8 F5 121.8(10) . .
C8 C9 C8 120.1(12) 8_565 .
C8 C9 F6 120.0(6) 8_565 .
C8 C9 F6 120.0(6) . .
C12 C11 C5 131.1(9) . .
C12 C11 S2 108.0(7) . .
C5 C11 S2 120.9(7) . .
C13 C12 C11 115.5(10) . .
C13 C12 H12 122.3 . .
C11 C12 H12 122.3 . .
C12 C13 C14 115.1(10) . .
C12 C13 H13 122.5 . .
C14 C13 H13 122.5 . .
C13 C14 C15 131.9(9) . .
C13 C14 S2 107.6(7) . .
C15 C14 S2 120.5(7) . .
C20 C15 C14 127.0(8) . .
C20 C15 C16 116.1(8) . .
C14 C15 C16 116.9(8) . .
C17 C16 C17 117.4(15) . 8_565
C17 C16 C15 121.3(7) . .
C17 C16 C15 121.3(7) 8_565 .
C16 C17 F1 121.5(9) . .
C16 C17 C18 122.2(14) . .
F1 C17 C18 116.2(12) . .
C19 C18 F2 136.2(19) . .
C19 C18 C17 107.0(17) . .
F2 C18 C17 116.8(15) . .
C18 C19 C18 144(3) . 8_565
C18 C19 F3 107.9(14) . .
C18 C19 F3 107.9(14) 8_565 .
C15 C20 O2 120.3(8) . .
C15 C20 C21 131.6(8) . .
O2 C20 C21 108.1(8) . .
C21 C21 C20 108.2(5) 2 .
C21 C21 H21 125.9 2 .
C20 C21 H21 125.9 . .
C1 C22 C23 126.8(8) . .
C1 C22 C25 116.2(8) . .
C23 C22 C25 117.0(8) . .
C24 C23 C22 130.4(9) . .
C24 C23 S1 108.6(8) . .
C22 C23 S1 121.0(7) . .
C24 C24 C23 115.0(6) 2 .
C24 C24 H24 122.5 2 .
C23 C24 H24 122.5 . .
C26 C25 C26 117.4(12) . 8_565
C26 C25 C22 121.3(6) . .
C26 C25 C22 121.3(6) 8_565 .
F7 C26 C25 120.5(8) . .
F7 C26 C27 118.4(9) . .
C25 C26 C27 121.2(10) . .
C28 C27 F8 121.4(8) . .
C28 C27 C26 119.8(11) . .
F8 C27 C26 118.8(10) . .
C27 C28 C27 120.7(14) . 8_565
C27 C28 F9 119.7(7) . .
C27 C28 F9 119.7(7) 8_565 .
C4 O1 C1 109.3(6) . .
C20 O2 C20 107.3(9) . 2
C23 S1 C23 92.9(6) 2 .
C11 S2 C14 93.9(5) . .

loop_
_geom_bond_atom_site_label_1
_geom_bond_atom_site_label_2
_geom_bond_distance
_geom_bond_site_symmetry_2
C1 C22 1.321(12) .
C1 O1 1.398(11) .
C1 C2 1.416(13) .
C2 C3 1.359(13) .
C2 H2 0.9300 .
C3 C4 1.430(13) .
C3 H3 0.9300 .
C4 C5 1.341(13) .
C4 O1 1.376(11) .
C5 C11 1.432(13) .
C5 C6 1.487(13) .
C6 C7 1.346(10) .
C6 C7 1.346(10) 8_565
C7 C8 1.341(13) .
C7 F4 1.371(10) .
C8 C9 1.336(11) .
C8 F5 1.361(11) .
C9 C8 1.336(11) 8_565
C9 F6 1.382(14) .
C11 C12 1.373(14) .
C11 S2 1.699(9) .
C12 C13 1.315(14) .
C12 H12 0.9300 .
C13 C14 1.381(14) .
C13 H13 0.9300 .
C14 C15 1.425(13) .
C14 S2 1.709(10) .
C15 C20 1.347(12) .
C15 C16 1.519(14) .
C16 C17 1.318(13) .
C16 C17 1.318(13) 8_565
C17 F1 1.356(13) .
C17 C18 1.508(16) .
C18 C19 1.21(2) .
C18 F2 1.261(15) .
C19 C18 1.21(2) 8_565
C19 F3 1.53(3) .
C20 O2 1.386(10) .
C20 C21 1.424(12) .
C21 C21 1.343(19) 2
C21 H21 0.9300 .
C22 C23 1.447(13) .
C22 C25 1.510(14) .
C23 C24 1.368(14) .
C23 S1 1.711(9) .
C24 C24 1.33(2) 2
C24 H24 0.9300 .
C25 C26 1.364(10) .
C25 C26 1.364(10) 8_565
C26 F7 1.303(10) .
C26 C27 1.397(13) .
C27 C28 1.337(11) .
C27 F8 1.341(11) .
C28 C27 1.337(11) 8_565
C28 F9 1.339(15) .
O2 C20 1.386(10) 2
S1 C23 1.711(9) 2

loop_
_geom_torsion_atom_site_label_1
_geom_torsion_atom_site_label_2
_geom_torsion_atom_site_label_3
_geom_torsion_atom_site_label_4
_geom_torsion
_geom_torsion_site_symmetry_1
_geom_torsion_site_symmetry_4
C22 C1 C2 C3 180.000(3) . .
O1 C1 C2 C3 0.000(3) . .
C1 C2 C3 C4 0.000(3) . .
C2 C3 C4 C5 180.000(3) . .
C2 C3 C4 O1 0.000(2) . .
O1 C4 C5 C11 0.000(3) . .
C3 C4 C5 C11 180.000(2) . .
O1 C4 C5 C6 180.000(2) . .
C3 C4 C5 C6 0.000(3) . .
C4 C5 C6 C7 -92.2(9) . .
C11 C5 C6 C7 87.8(9) . .
C4 C5 C6 C7 92.2(9) . 8_565
C11 C5 C6 C7 -87.8(9) . 8_565
C7 C6 C7 C8 1.0(15) 8_565 .
C5 C6 C7 C8 -175.0(8) . .
C7 C6 C7 F4 178.2(5) 8_565 .
C5 C6 C7 F4 2.2(13) . .
C6 C7 C8 C9 0.1(15) . .
F4 C7 C8 C9 -177.1(9) . .
C6 C7 C8 F5 176.9(9) . .
F4 C7 C8 F5 -0.2(12) . .
C7 C8 C9 C8 -1.4(19) . 8_565
F5 C8 C9 C8 -178.3(7) . 8_565
C7 C8 C9 F6 178.8(9) . .
F5 C8 C9 F6 1.9(17) . .
C4 C5 C11 C12 0.000(3) . .
C6 C5 C11 C12 180.000(2) . .
C4 C5 C11 S2 180.000(2) . .
C6 C5 C11 S2 0.000(2) . .
C5 C11 C12 C13 180.000(2) . .
S2 C11 C12 C13 0.000(2) . .
C11 C12 C13 C14 0.000(2) . .
C12 C13 C14 C15 180.000(2) . .
C12 C13 C14 S2 0.000(2) . .
C13 C14 C15 C20 0.000(2) . .
S2 C14 C15 C20 180.000(2) . .
C13 C14 C15 C16 180.000(2) . .
S2 C14 C15 C16 0.000(2) . .
C20 C15 C16 C17 91.9(9) . .
C14 C15 C16 C17 -88.1(9) . .
C20 C15 C16 C17 -91.9(9) . 8_565
C14 C15 C16 C17 88.1(9) . 8_565
C17 C16 C17 F1 179.8(6) 8_565 .
C15 C16 C17 F1 -3.9(16) . .
C17 C16 C17 C18 3.0(17) 8_565 .
C15 C16 C17 C18 179.3(8) . .
C16 C17 C18 C19 -3.0(19) . .
F1 C17 C18 C19 -180.0(15) . .
C16 C17 C18 F2 179.1(9) . .
F1 C17 C18 F2 2.2(13) . .
F2 C18 C19 C18 -178(2) . 8_565
C17 C18 C19 C18 5(5) . 8_565
F2 C18 C19 F3 -3(3) . .
C17 C18 C19 F3 179.9(10) . .
C14 C15 C20 O2 0.000(2) . .
C16 C15 C20 O2 180.000(1) . .
C14 C15 C20 C21 180.000(2) . .
C16 C15 C20 C21 0.000(2) . .
C15 C20 C21 C21 180.000(1) . 2
O2 C20 C21 C21 0.000(2) . 2
O1 C1 C22 C23 0.000(4) . .
C2 C1 C22 C23 180.000(3) . .
O1 C1 C22 C25 180.000(3) . .
C2 C1 C22 C25 0.000(4) . .
C1 C22 C23 C24 0.000(4) . .
C25 C22 C23 C24 180.000(3) . .
C1 C22 C23 S1 180.000(2) . .
C25 C22 C23 S1 0.000(3) . .
C22 C23 C24 C24 180.000(2) . 2
S1 C23 C24 C24 0.000(4) . 2
C1 C22 C25 C26 89.2(8) . .
C23 C22 C25 C26 -90.8(8) . .
C1 C22 C25 C26 -89.2(8) . 8_565
C23 C22 C25 C26 90.8(8) . 8_565
C26 C25 C26 F7 179.0(6) 8_565 .
C22 C25 C26 F7 0.5(14) . .
C26 C25 C26 C27 -1.1(16) 8_565 .
C22 C25 C26 C27 -179.5(8) . .
F7 C26 C27 C28 -179.8(10) . .
C25 C26 C27 C28 0.3(15) . .
F7 C26 C27 F8 0.2(13) . .
C25 C26 C27 F8 -179.7(8) . .
F8 C27 C28 C27 -179.4(7) . 8_565
C26 C27 C28 C27 1(2) . 8_565
F8 C27 C28 F9 0.7(18) . .
C26 C27 C28 F9 -179.3(9) . .
C5 C4 O1 C1 180.000(2) . .
C3 C4 O1 C1 0.000(2) . .
C22 C1 O1 C4 180.000(3) . .
C2 C1 O1 C4 0.000(2) . .
C15 C20 O2 C20 180.000(1) . 2
C21 C20 O2 C20 0.000(1) . 2
C24 C23 S1 C23 0.000(2) . 2
C22 C23 S1 C23 180.000(2) . 2
C12 C11 S2 C14 0.000(2) . .
C5 C11 S2 C14 180.000(2) . .
C13 C14 S2 C11 0.000(2) . .
C15 C14 S2 C11 180.000(2) . .
